data_8101880
loop_
_publ_author_name
'Fichtel, K.'
'Behrens, U.'

_publ_section_title
;
Crystal structure of bis(pentamethylcyclopentadienyl)tri(pyridine)
barium, Ba(C~5~H~5~N)~3~(C~10~H~15~)~2~
;
_journal_issue 4
_journal_name_full 'Zeitschrift f\"ur Kristallographie - New Crystal Structures'
_journal_page_first 609
_journal_page_last 610
_journal_volume 220
_journal_year 2005
_chemical_formula_moiety 'C35 H45 Ba N3'
_chemical_formula_structural Ba(C5H5N)3(C10H15)2
_chemical_formula_sum 'C35 H45 Ba N3'
_chemical_formula_weight 645.08
_chemical_name_common BaCp*2Py3
_chemical_name_systematic
;
 bis(pentamethylcyclopentadienyl)tri(pyridine)barium
;
_space_group_IT_number 60
_symmetry_cell_setting orthorhombic
_symmetry_space_group_name_Hall '-P 2n 2ab'
_symmetry_space_group_name_H-M 'P b c n'
_atom_sites_solution_hydrogens geom
_atom_sites_solution_primary direct
_atom_sites_solution_secondary difmap
_audit_creation_method SHELXL-97
_cell_angle_alpha 90.00
_cell_angle_beta 90.00
_cell_angle_gamma 90.00
_cell_formula_units_Z 4
_cell_length_a 15.7141(5)
_cell_length_b 12.8573(4)
_cell_length_c 15.7388(5)
_cell_measurement_reflns_used 100
_cell_measurement_temperature 153(2)
_cell_measurement_theta_max 30.0
_cell_measurement_theta_min 2.0
_cell_volume 3179.88(17)
_computing_cell_refinement 'SAINT (Bruker AXS, 1998)'
_computing_data_collection 'SMART (Bruker AXS, 1998)'
_computing_data_reduction 'SAINT (Bruker AXS, 1998)'
_computing_molecular_graphics 'SHELXTL (Bruker AXS, 1998)'
_computing_publication_material 'SHELXTL (Bruker AXS, 1998)'
_computing_structure_refinement 'SHELXL-97 (Sheldrick, 1997)'
_computing_structure_solution 'SHELXS-97 (Sheldrick, 1990)'
_diffrn_ambient_temperature 153(2)
_diffrn_measured_fraction_theta_full 1.000
_diffrn_measured_fraction_theta_max 1.000
_diffrn_measurement_device_type 'Bruker AXS SMART CCD'
_diffrn_measurement_method omega
_diffrn_radiation_monochromator graphite
_diffrn_radiation_source 'fine-focus sealed tube'
_diffrn_radiation_type MoK\a
_diffrn_radiation_wavelength 0.71073
_diffrn_reflns_av_R_equivalents 0.0328
_diffrn_reflns_av_sigmaI/netI 0.0146
_diffrn_reflns_limit_h_max 22
_diffrn_reflns_limit_h_min -22
_diffrn_reflns_limit_k_max 18
_diffrn_reflns_limit_k_min -18
_diffrn_reflns_limit_l_max 22
_diffrn_reflns_limit_l_min -22
_diffrn_reflns_number 75507
_diffrn_reflns_theta_full 30.00
_diffrn_reflns_theta_max 30.00
_diffrn_reflns_theta_min 2.05
_diffrn_standards_decay_% none
_diffrn_standards_interval_count none
_diffrn_standards_interval_time none
_diffrn_standards_number none
_exptl_absorpt_coefficient_mu 1.275
_exptl_absorpt_correction_T_max 0.7494
_exptl_absorpt_correction_T_min 0.6567
_exptl_absorpt_correction_type multi-scan
_exptl_absorpt_process_details 'SADABS (Bruker AXS, 1998)'
_exptl_crystal_colour yellow
_exptl_crystal_density_diffrn 1.347
_exptl_crystal_density_meas ?
_exptl_crystal_density_method 'not measured'
_exptl_crystal_description block
_exptl_crystal_F_000 1328
_exptl_crystal_size_max 0.36
_exptl_crystal_size_mid 0.34
_exptl_crystal_size_min 0.24
_refine_diff_density_max 0.986
_refine_diff_density_min -0.296
_refine_diff_density_rms 0.057
_refine_ls_extinction_coef none
_refine_ls_extinction_method none
_refine_ls_goodness_of_fit_ref 1.068
_refine_ls_hydrogen_treatment riding
_refine_ls_matrix_type full
_refine_ls_number_parameters 183
_refine_ls_number_reflns 4644
_refine_ls_number_restraints 0
_refine_ls_restrained_S_all 1.068
_refine_ls_R_factor_all 0.0257
_refine_ls_R_factor_gt 0.0195
_refine_ls_shift/su_max 0.000
_refine_ls_shift/su_mean 0.000
_refine_ls_structure_factor_coef Fsqd
_refine_ls_weighting_details 'calc w=1/[\s^2^(Fo^2^)+(0.0339P)^2^+0.0476P] where P=(Fo^2^+2Fc^2^)/3'
_refine_ls_weighting_scheme calc
_refine_ls_wR_factor_gt 0.0562
_refine_ls_wR_factor_ref 0.0578
_reflns_number_gt 3592
_reflns_number_total 4644
_reflns_threshold_expression >2sigma(I)
_cod_data_source_file 1267-1667.cff
_cod_data_source_block 24k8
_cod_depositor_comments
;
The following automatic conversions were performed:

'_exptl_crystal_density_meas' value 'not measured' was changed to '?'
- the value is perceived as not measured.

Automatic conversion script
Id: cif_fix_values 3008 2015-01-20 13:52:24Z robertas 
;
_cod_original_sg_symbol_H-M Pbcn
_cod_database_code 8101880

loop_
_symmetry_equiv_pos_as_xyz
'x, y, z'
'-x+1/2, -y+1/2, z+1/2'
'-x, y, -z+1/2'
'x+1/2, -y+1/2, -z'
'-x, -y, -z'
'x-1/2, y-1/2, -z-1/2'
'x, -y, z-1/2'
'-x-1/2, y-1/2, z'

loop_
_atom_site_label
_atom_site_type_symbol
_atom_site_fract_x
_atom_site_fract_y
_atom_site_fract_z
_atom_site_U_iso_or_equiv
_atom_site_adp_type
_atom_site_occupancy
_atom_site_symmetry_multiplicity
_atom_site_Wyckoff_symbol
_atom_site_calc_flag
_atom_site_refinement_flags
_atom_site_disorder_assembly
_atom_site_disorder_group
Ba1 Ba 0.5000 0.232078(8) 0.2500 0.01922(4) Uani 1 4 c d S . .
C1 C 0.50704(7) 0.32028(12) 0.07085(9) 0.0275(3) Uani 1 8 d d . . .
C2 C 0.46688(9) 0.40017(10) 0.11809(8) 0.0263(3) Uani 1 8 d d . . .
C3 C 0.38395(7) 0.36619(10) 0.13976(7) 0.0245(3) Uani 1 8 d d . . .
C4 C 0.37295(8) 0.26486(9) 0.10622(8) 0.0244(3) Uani 1 8 d d . . .
C5 C 0.44892(9) 0.23661(10) 0.06368(8) 0.0269(3) Uani 1 8 d d . . .
C6 C 0.59420(9) 0.32867(13) 0.03111(9) 0.0419(4) Uani 1 8 d d . . .
H6A H 0.6339 0.3591 0.0722 0.063 Uiso 1 8 d calc R . .
H6B H 0.5912 0.3731 -0.0194 0.063 Uiso 1 8 d calc R . .
H6C H 0.6141 0.2593 0.0147 0.063 Uiso 1 8 d calc R . .
C7 C 0.50493(9) 0.50576(14) 0.13556(11) 0.0372(4) Uani 1 8 d d . . .
H7A H 0.5570 0.4976 0.1692 0.056 Uiso 1 8 d calc R . .
H7B H 0.4640 0.5482 0.1672 0.056 Uiso 1 8 d calc R . .
H7C H 0.5185 0.5400 0.0816 0.056 Uiso 1 8 d calc R . .
C8 C 0.31660(8) 0.43265(11) 0.18131(9) 0.0349(3) Uani 1 8 d d . . .
H8A H 0.2602 0.4036 0.1692 0.052 Uiso 1 8 d calc R . .
H8B H 0.3199 0.5036 0.1588 0.052 Uiso 1 8 d calc R . .
H8C H 0.3259 0.4339 0.2429 0.052 Uiso 1 8 d calc R . .
C9 C 0.29242(8) 0.20133(11) 0.10566(9) 0.0337(3) Uani 1 8 d d . . .
H9A H 0.2481 0.2379 0.1377 0.051 Uiso 1 8 d calc R . .
H9B H 0.3033 0.1335 0.1320 0.051 Uiso 1 8 d calc R . .
H9C H 0.2734 0.1912 0.0469 0.051 Uiso 1 8 d calc R . .
C10 C 0.46223(10) 0.13830(12) 0.01377(9) 0.0379(3) Uani 1 8 d d . . .
H10A H 0.4418 0.0788 0.0469 0.057 Uiso 1 8 d calc R . .
H10B H 0.5230 0.1296 0.0016 0.057 Uiso 1 8 d calc R . .
H10C H 0.4305 0.1424 -0.0398 0.057 Uiso 1 8 d calc R . .
N1 N 0.33941(7) 0.14734(9) 0.32642(7) 0.0339(3) Uani 1 8 d d . . .
C11 C 0.33944(9) 0.06766(12) 0.38065(9) 0.0386(3) Uani 1 8 d d . . .
H11 H 0.3875 0.0228 0.3811 0.046 Uiso 1 8 d calc R . .
C12 C 0.27346(10) 0.04670(13) 0.43634(9) 0.0420(4) Uani 1 8 d d . . .
H12 H 0.2767 -0.0111 0.4738 0.050 Uiso 1 8 d calc R . .
C13 C 0.20341(9) 0.11017(13) 0.43685(9) 0.0407(4) Uani 1 8 d d . . .
H13 H 0.1574 0.0978 0.4747 0.049 Uiso 1 8 d calc R . .
C14 C 0.20169(9) 0.19190(13) 0.38115(10) 0.0435(4) Uani 1 8 d d . . .
H14 H 0.1538 0.2370 0.3789 0.052 Uiso 1 8 d calc R . .
C15 C 0.27055(10) 0.20789(13) 0.32818(10) 0.0404(4) Uani 1 8 d d . . .
H15 H 0.2687 0.2657 0.2906 0.048 Uiso 1 8 d calc R . .
N2 N 0.5000 0.00067(16) 0.2500 0.0361(4) Uani 1 4 c d S . .
C21 C 0.43939(9) -0.05350(12) 0.21091(10) 0.0395(3) Uani 1 8 d d . . .
H21 H 0.3954 -0.0163 0.1828 0.047 Uiso 1 8 d calc R . .
C22 C 0.43704(10) -0.16083(13) 0.20900(11) 0.0482(4) Uani 1 8 d d . . .
H22 H 0.3927 -0.1963 0.1799 0.058 Uiso 1 8 d calc R . .
C23 C 0.5000 -0.2154(2) 0.2500 0.0528(8) Uani 1 4 c d S . .
H23 H 0.5000 -0.2893 0.2500 0.063 Uiso 1 4 c calc SR . .

loop_
_atom_site_aniso_label
_atom_site_aniso_U_11
_atom_site_aniso_U_22
_atom_site_aniso_U_33
_atom_site_aniso_U_23
_atom_site_aniso_U_13
_atom_site_aniso_U_12
Ba1 0.01726(6) 0.01932(7) 0.02109(7) 0.000 -0.00074(4) 0.000
C1 0.0247(7) 0.0341(9) 0.0236(6) 0.0063(6) 0.0005(5) 0.0013(5)
C2 0.0255(6) 0.0264(7) 0.0269(6) 0.0058(5) -0.0042(5) -0.0015(6)
C3 0.0230(6) 0.0265(6) 0.0240(6) 0.0024(5) -0.0037(5) 0.0020(5)
C4 0.0213(6) 0.0286(7) 0.0234(6) 0.0000(5) -0.0050(5) 0.0004(5)
C5 0.0268(7) 0.0308(7) 0.0232(7) -0.0016(5) -0.0035(5) 0.0036(5)
C6 0.0283(7) 0.0596(10) 0.0378(8) 0.0167(7) 0.0050(6) 0.0036(7)
C7 0.0409(8) 0.0292(8) 0.0415(9) 0.0077(7) -0.0077(6) -0.0077(6)
C8 0.0311(7) 0.0319(7) 0.0415(8) 0.0002(6) 0.0001(6) 0.0065(6)
C9 0.0258(7) 0.0391(8) 0.0363(8) -0.0029(7) -0.0061(6) -0.0034(6)
C10 0.0412(8) 0.0406(8) 0.0317(7) -0.0087(6) -0.0023(6) 0.0091(7)
N1 0.0291(6) 0.0380(7) 0.0345(6) 0.0048(5) 0.0021(5) -0.0043(5)
C11 0.0333(8) 0.0423(9) 0.0403(8) 0.0064(7) 0.0030(6) -0.0009(6)
C12 0.0459(9) 0.0434(8) 0.0367(8) 0.0086(7) 0.0054(7) -0.0110(7)
C13 0.0334(8) 0.0579(10) 0.0309(8) -0.0087(7) 0.0053(6) -0.0147(7)
C14 0.0314(8) 0.0575(10) 0.0415(9) -0.0100(8) -0.0014(7) 0.0070(7)
C15 0.0425(9) 0.0407(8) 0.0379(8) 0.0066(7) -0.0008(7) 0.0017(7)
N2 0.0287(9) 0.0268(9) 0.0528(12) 0.000 0.0030(7) 0.000
C21 0.0305(7) 0.0412(9) 0.0468(9) 0.0047(7) -0.0012(7) -0.0013(6)
C22 0.0441(9) 0.0433(10) 0.0571(11) -0.0127(8) 0.0013(8) -0.0124(8)
C23 0.061(2) 0.0245(12) 0.073(2) 0.000 0.0120(12) 0.000

loop_
_atom_type_symbol
_atom_type_description
_atom_type_scat_dispersion_real
_atom_type_scat_dispersion_imag
_atom_type_scat_source
C C 0.0033 0.0016 'International Tables Vol C Tables 4.2.6.8 and 6.1.1.4'
H H 0.0000 0.0000 'International Tables Vol C Tables 4.2.6.8 and 6.1.1.4'
N N 0.0061 0.0033 'International Tables Vol C Tables 4.2.6.8 and 6.1.1.4'
Ba Ba -0.3244 2.2819 'International Tables Vol C Tables 4.2.6.8 and 6.1.1.4'

loop_
_geom_angle_atom_site_label_1
_geom_angle_atom_site_label_2
_geom_angle_atom_site_label_3
_geom_angle
_geom_angle_site_symmetry_1
_geom_angle_site_symmetry_3
_geom_angle_publ_flag
N2 Ba1 N1 68.71(2) . 3_655 ?
N2 Ba1 N1 68.71(2) . . ?
N1 Ba1 N1 137.42(5) 3_655 . ?
N2 Ba1 C5 91.10(2) . . ?
N1 Ba1 C5 80.93(3) 3_655 . ?
N1 Ba1 C5 99.87(3) . . ?
N2 Ba1 C5 91.10(2) . 3_655 ?
N1 Ba1 C5 99.87(3) 3_655 3_655 ?
N1 Ba1 C5 80.93(3) . 3_655 ?
C5 Ba1 C5 177.80(5) . 3_655 ?
N2 Ba1 C1 111.90(3) . . ?
N1 Ba1 C1 74.52(3) 3_655 . ?
N1 Ba1 C1 122.52(3) . . ?
C5 Ba1 C1 26.92(4) . . ?
C5 Ba1 C1 151.32(4) 3_655 . ?
N2 Ba1 C1 111.90(3) . 3_655 ?
N1 Ba1 C1 122.52(3) 3_655 3_655 ?
N1 Ba1 C1 74.52(3) . 3_655 ?
C5 Ba1 C1 151.32(4) . 3_655 ?
C5 Ba1 C1 26.92(4) 3_655 3_655 ?
C1 Ba1 C1 136.21(6) . 3_655 ?
N2 Ba1 C2 135.28(2) . . ?
N1 Ba1 C2 97.37(3) 3_655 . ?
N1 Ba1 C2 112.81(3) . . ?
C5 Ba1 C2 44.19(4) . . ?
C5 Ba1 C2 133.61(3) 3_655 . ?
C1 Ba1 C2 26.93(4) . . ?
C1 Ba1 C2 111.20(4) 3_655 . ?
N2 Ba1 C2 135.28(2) . 3_655 ?
N1 Ba1 C2 112.81(3) 3_655 3_655 ?
N1 Ba1 C2 97.37(3) . 3_655 ?
C5 Ba1 C2 133.61(3) . 3_655 ?
C5 Ba1 C2 44.19(4) 3_655 3_655 ?
C1 Ba1 C2 111.20(4) . 3_655 ?
C1 Ba1 C2 26.93(4) 3_655 3_655 ?
C2 Ba1 C2 89.44(5) . 3_655 ?
N2 Ba1 C4 97.95(2) . . ?
N1 Ba1 C4 107.68(3) 3_655 . ?
N1 Ba1 C4 78.28(3) . . ?
C5 Ba1 C4 26.90(3) . . ?
C5 Ba1 C4 152.44(3) 3_655 . ?
C1 Ba1 C4 44.25(3) . . ?
C1 Ba1 C4 127.82(3) 3_655 . ?
C2 Ba1 C4 44.17(3) . . ?
C2 Ba1 C4 121.38(3) 3_655 . ?
N2 Ba1 C4 97.95(2) . 3_655 ?
N1 Ba1 C4 78.28(3) 3_655 3_655 ?
N1 Ba1 C4 107.68(3) . 3_655 ?
C5 Ba1 C4 152.44(3) . 3_655 ?
C5 Ba1 C4 26.90(3) 3_655 3_655 ?
C1 Ba1 C4 127.82(3) . 3_655 ?
C1 Ba1 C4 44.25(3) 3_655 3_655 ?
C2 Ba1 C4 121.38(3) . 3_655 ?
C2 Ba1 C4 44.17(3) 3_655 3_655 ?
C4 Ba1 C4 164.10(5) . 3_655 ?
N2 Ba1 C3 124.41(2) . . ?
N1 Ba1 C3 118.68(3) 3_655 . ?
N1 Ba1 C3 86.01(3) . . ?
C5 Ba1 C3 44.19(3) . . ?
C5 Ba1 C3 134.05(3) 3_655 . ?
C1 Ba1 C3 44.25(3) . . ?
C1 Ba1 C3 107.14(4) 3_655 . ?
C2 Ba1 C3 26.88(3) . . ?
C2 Ba1 C3 95.10(3) 3_655 . ?
C4 Ba1 C3 26.86(3) . . ?
C4 Ba1 C3 137.37(3) 3_655 . ?
C5 C1 C2 107.79(11) . . ?
C5 C1 C6 127.34(14) . . ?
C2 C1 C6 124.74(14) . . ?
C5 C1 Ba1 76.53(8) . . ?
C2 C1 Ba1 76.56(7) . . ?
C6 C1 Ba1 116.34(8) . . ?
C3 C2 C1 108.22(11) . . ?
C3 C2 C7 126.76(12) . . ?
C1 C2 C7 124.87(13) . . ?
C3 C2 Ba1 76.93(7) . . ?
C1 C2 Ba1 76.51(8) . . ?
C7 C2 Ba1 116.56(9) . . ?
C2 C3 C4 107.84(11) . . ?
C2 C3 C8 125.09(12) . . ?
C4 C3 C8 126.64(11) . . ?
C2 C3 Ba1 76.19(7) . . ?
C4 C3 Ba1 76.41(7) . . ?
C8 C3 Ba1 119.52(8) . . ?
C5 C4 C3 108.02(11) . . ?
C5 C4 C9 124.50(12) . . ?
C3 C4 C9 127.12(12) . . ?
C5 C4 Ba1 76.31(7) . . ?
C3 C4 Ba1 76.73(7) . . ?
C9 C4 Ba1 118.68(8) . . ?
C1 C5 C4 108.13(11) . . ?
C1 C5 C10 126.23(12) . . ?
C4 C5 C10 125.46(12) . . ?
C1 C5 Ba1 76.55(8) . . ?
C4 C5 Ba1 76.79(7) . . ?
C10 C5 Ba1 116.82(9) . . ?
C1 C6 H6A 109.5 . . ?
C1 C6 H6B 109.5 . . ?
H6A C6 H6B 109.5 . . ?
C1 C6 H6C 109.5 . . ?
H6A C6 H6C 109.5 . . ?
H6B C6 H6C 109.5 . . ?
C2 C7 H7A 109.5 . . ?
C2 C7 H7B 109.5 . . ?
H7A C7 H7B 109.5 . . ?
C2 C7 H7C 109.5 . . ?
H7A C7 H7C 109.5 . . ?
H7B C7 H7C 109.5 . . ?
C3 C8 H8A 109.5 . . ?
C3 C8 H8B 109.5 . . ?
H8A C8 H8B 109.5 . . ?
C3 C8 H8C 109.5 . . ?
H8A C8 H8C 109.5 . . ?
H8B C8 H8C 109.5 . . ?
C4 C9 H9A 109.5 . . ?
C4 C9 H9B 109.5 . . ?
H9A C9 H9B 109.5 . . ?
C4 C9 H9C 109.5 . . ?
H9A C9 H9C 109.5 . . ?
H9B C9 H9C 109.5 . . ?
C5 C10 H10A 109.5 . . ?
C5 C10 H10B 109.5 . . ?
H10A C10 H10B 109.5 . . ?
C5 C10 H10C 109.5 . . ?
H10A C10 H10C 109.5 . . ?
H10B C10 H10C 109.5 . . ?
C15 N1 C11 115.83(12) . . ?
C15 N1 Ba1 118.61(9) . . ?
C11 N1 Ba1 122.36(9) . . ?
N1 C11 C12 123.68(14) . . ?
N1 C11 H11 118.2 . . ?
C12 C11 H11 118.2 . . ?
C13 C12 C11 119.31(14) . . ?
C13 C12 H12 120.3 . . ?
C11 C12 H12 120.3 . . ?
C14 C13 C12 117.99(13) . . ?
C14 C13 H13 121.0 . . ?
C12 C13 H13 121.0 . . ?
C13 C14 C15 119.03(14) . . ?
C13 C14 H14 120.5 . . ?
C15 C14 H14 120.5 . . ?
N1 C15 C14 124.15(15) . . ?
N1 C15 H15 117.9 . . ?
C14 C15 H15 117.9 . . ?
C21 N2 C21 116.9(2) . 3_655 ?
C21 N2 Ba1 121.56(10) . . ?
C21 N2 Ba1 121.56(10) 3_655 . ?
N2 C21 C22 123.52(16) . . ?
N2 C21 H21 118.2 . . ?
C22 C21 H21 118.2 . . ?
C23 C22 C21 118.75(17) . . ?
C23 C22 H22 120.6 . . ?
C21 C22 H22 120.6 . . ?
C22 C23 C22 118.6(3) . 3_655 ?
C22 C23 H23 120.7 . . ?
C22 C23 H23 120.7 3_655 . ?

loop_
_geom_bond_atom_site_label_1
_geom_bond_atom_site_label_2
_geom_bond_distance
_geom_bond_site_symmetry_2
_geom_bond_publ_flag
Ba1 N2 2.975(2) . ?
Ba1 N1 3.0003(11) 3_655 ?
Ba1 N1 3.0003(11) . ?
Ba1 C5 3.0409(13) . ?
Ba1 C5 3.0409(13) 3_655 ?
Ba1 C1 3.0411(14) . ?
Ba1 C1 3.0411(14) 3_655 ?
Ba1 C2 3.0417(12) . ?
Ba1 C2 3.0417(12) 3_655 ?
Ba1 C4 3.0470(12) . ?
Ba1 C4 3.0470(12) 3_655 ?
Ba1 C3 3.0511(12) . ?
C1 C5 1.416(2) . ?
C1 C2 1.416(2) . ?
C1 C6 1.5097(17) . ?
C2 C3 1.4162(18) . ?
C2 C7 1.509(2) . ?
C3 C4 1.4163(17) . ?
C3 C8 1.5092(17) . ?
C4 C5 1.4160(18) . ?
C4 C9 1.5062(17) . ?
C5 C10 1.5029(19) . ?
C6 H6A 0.9800 . ?
C6 H6B 0.9800 . ?
C6 H6C 0.9800 . ?
C7 H7A 0.9800 . ?
C7 H7B 0.9800 . ?
C7 H7C 0.9800 . ?
C8 H8A 0.9800 . ?
C8 H8B 0.9800 . ?
C8 H8C 0.9800 . ?
C9 H9A 0.9800 . ?
C9 H9B 0.9800 . ?
C9 H9C 0.9800 . ?
C10 H10A 0.9800 . ?
C10 H10B 0.9800 . ?
C10 H10C 0.9800 . ?
N1 C15 1.3333(19) . ?
N1 C11 1.3335(17) . ?
C11 C12 1.3842(19) . ?
C11 H11 0.9500 . ?
C12 C13 1.370(2) . ?
C12 H12 0.9500 . ?
C13 C14 1.369(2) . ?
C13 H13 0.9500 . ?
C14 C15 1.381(2) . ?
C14 H14 0.9500 . ?
C15 H15 0.9500 . ?
N2 C21 1.3307(18) . ?
N2 C21 1.3307(18) 3_655 ?
C21 C22 1.381(2) . ?
C21 H21 0.9500 . ?
C22 C23 1.374(2) . ?
C22 H22 0.9500 . ?
C23 C22 1.374(2) 3_655 ?
C23 H23 0.9500 . ?
